data_4102561
loop_
_publ_author_name
'Roc\'io Ponce Ortiz'
'Helena Herrera'
'Ra\'ul Blanco'
'Hui Huang'
'Antonio Facchetti'
'Tobin J. Marks'
'Yan Zheng'
'Jos\'e L. Segura'

_publ_section_title
;
 Organic n-Channel Field-Effect Transistors Based on
 Arylenediimide-Thiophene Derivatives
;
_journal_name_full 'Journal of the American Chemical Society'
_journal_page_first 8440
_journal_page_last 8452
_journal_paper_doi 10.1021/ja1018783
_journal_volume 132
_journal_year 2010
_chemical_formula_sum 'C36 H29 N3 O3 S2'
_chemical_formula_weight 615.74
_chemical_name_systematic
; 
 ? 
;
_space_group_IT_number 15
_symmetry_cell_setting monoclinic
_symmetry_space_group_name_Hall '-C 2yc'
_symmetry_space_group_name_H-M 'C 1 2/c 1'
_atom_sites_solution_hydrogens geom
_atom_sites_solution_primary direct
_atom_sites_solution_secondary difmap
_audit_creation_method SHELXL-97
_cell_angle_alpha 90.00
_cell_angle_beta 130.586(4)
_cell_angle_gamma 90.00
_cell_formula_units_Z 8
_cell_length_a 40.194(2)
_cell_length_b 7.0805(4)
_cell_length_c 26.8602(14)
_cell_measurement_reflns_used 3007
_cell_measurement_temperature 100(2)
_cell_measurement_theta_max 58.38
_cell_measurement_theta_min 2.90
_cell_volume 5805.3(6)
_computing_cell_refinement 'SAINT V7.23A (Bruker, 2005)'
_computing_data_collection 'APEX2 V2.1-4 (Bruker, 2007)'
_computing_data_reduction 'Bruker SAINT'
_computing_molecular_graphics 'Bruker SHELXTL'
_computing_publication_material 'Bruker SHELXTL'
_computing_structure_refinement 'SHELXL-97 (Sheldrick, 1997)'
_computing_structure_solution 'SHELXS-97 (Sheldrick, 1990)'
_diffrn_ambient_temperature 100(2)
_diffrn_measured_fraction_theta_full 0.989
_diffrn_measured_fraction_theta_max 0.989
_diffrn_measurement_device_type 'CCD area detector'
_diffrn_measurement_method 'phi and omega scans'
_diffrn_radiation_monochromator graphite
_diffrn_radiation_source 'fine-focus sealed tube'
_diffrn_radiation_type CuK\a
_diffrn_radiation_wavelength 1.54178
_diffrn_reflns_av_R_equivalents 0.0762
_diffrn_reflns_av_sigmaI/netI 0.0703
_diffrn_reflns_limit_h_max 43
_diffrn_reflns_limit_h_min -44
_diffrn_reflns_limit_k_max 7
_diffrn_reflns_limit_k_min -7
_diffrn_reflns_limit_l_max 29
_diffrn_reflns_limit_l_min -29
_diffrn_reflns_number 13562
_diffrn_reflns_theta_full 58.82
_diffrn_reflns_theta_max 58.82
_diffrn_reflns_theta_min 2.90
_exptl_absorpt_coefficient_mu 2.016
_exptl_absorpt_correction_T_max 0.9470
_exptl_absorpt_correction_T_min 0.7157
_exptl_absorpt_correction_type numerical
_exptl_absorpt_process_details face-indexed
_exptl_crystal_colour red
_exptl_crystal_density_diffrn 1.409
_exptl_crystal_density_method 'not measured'
_exptl_crystal_description needle
_exptl_crystal_F_000 2576
_exptl_crystal_size_max 0.29
_exptl_crystal_size_mid 0.08
_exptl_crystal_size_min 0.04
_refine_diff_density_max 0.519
_refine_diff_density_min -0.476
_refine_diff_density_rms 0.066
_refine_ls_extinction_method none
_refine_ls_goodness_of_fit_ref 1.027
_refine_ls_hydrogen_treatment constr
_refine_ls_matrix_type full
_refine_ls_number_parameters 393
_refine_ls_number_reflns 4108
_refine_ls_number_restraints 0
_refine_ls_restrained_S_all 1.027
_refine_ls_R_factor_all 0.0924
_refine_ls_R_factor_gt 0.0540
_refine_ls_shift/su_max 0.001
_refine_ls_shift/su_mean 0.000
_refine_ls_structure_factor_coef Fsqd
_refine_ls_weighting_details 'calc w=1/[\s^2^(Fo^2^)+(0.0722P)^2^+1.6112P] where P=(Fo^2^+2Fc^2^)/3'
_refine_ls_weighting_scheme calc
_refine_ls_wR_factor_gt 0.1238
_refine_ls_wR_factor_ref 0.1420
_reflns_number_gt 2754
_reflns_number_total 4108
_reflns_threshold_expression >2sigma(I)
_cod_data_source_file ja1018783_si_002.cif
_cod_data_source_block n0260
_cod_original_cell_volume 5805.2(6)
_cod_database_code 4102561

loop_
_symmetry_equiv_pos_as_xyz
'x, y, z'
'-x, y, -z+1/2'
'x+1/2, y+1/2, z'
'-x+1/2, y+1/2, -z+1/2'
'-x, -y, -z'
'x, -y, z-1/2'
'-x+1/2, -y+1/2, -z'
'x+1/2, -y+1/2, z-1/2'

loop_
_atom_site_label
_atom_site_type_symbol
_atom_site_fract_x
_atom_site_fract_y
_atom_site_fract_z
_atom_site_U_iso_or_equiv
_atom_site_adp_type
_atom_site_occupancy
_atom_site_symmetry_multiplicity
_atom_site_calc_flag
_atom_site_refinement_flags
_atom_site_disorder_assembly
_atom_site_disorder_group
S1 S 0.20036(3) 0.23753(16) 0.78265(5) 0.0333(3) Uani 1 1 d . . .
S2 S 0.42582(4) 0.29563(19) 1.15473(6) 0.0334(3) Uani 0.753(2) 1 d P A 1
S2A S 0.36290(8) 0.3842(4) 1.16356(11) 0.0334(3) Uani 0.247(2) 1 d P A 2
O1 O 0.11804(8) 0.8150(4) 1.05514(12) 0.0277(7) Uani 1 1 d . . .
O2 O 0.01502(8) 0.7827(4) 0.83348(12) 0.0319(7) Uani 1 1 d . . .
O3 O 0.18355(8) 0.6049(4) 0.82298(12) 0.0308(7) Uani 1 1 d . . .
N1 N 0.06685(9) 0.8049(4) 0.94410(14) 0.0211(8) Uani 1 1 d . . .
N2 N 0.22717(9) 0.4982(4) 0.92906(13) 0.0183(7) Uani 1 1 d . . .
N3 N 0.27833(10) 0.4692(4) 1.03914(14) 0.0196(7) Uani 1 1 d . . .
C1 C 0.10929(12) 0.7778(5) 1.00339(18) 0.0214(9) Uani 1 1 d . . .
C2 C 0.14204(12) 0.7042(5) 0.99984(17) 0.0178(9) Uani 1 1 d . . .
C3 C 0.18437(12) 0.6697(5) 1.05685(17) 0.0200(9) Uani 1 1 d . . .
H3 H 0.1918 0.6888 1.0981 0.024 Uiso 1 1 calc R . .
C4 C 0.21626(12) 0.6074(5) 1.05473(17) 0.0191(9) Uani 1 1 d . . .
H4 H 0.2451 0.5817 1.0943 0.023 Uiso 1 1 calc R . .
C5 C 0.20596(12) 0.5828(5) 0.99479(17) 0.0186(9) Uani 1 1 d . . .
C6 C 0.23804(12) 0.5150(5) 0.99016(17) 0.0180(9) Uani 1 1 d . . .
C7 C 0.18753(12) 0.5721(5) 0.87054(18) 0.0230(9) Uani 1 1 d . . .
C8 C 0.15285(12) 0.6113(5) 0.87422(17) 0.0206(9) Uani 1 1 d . . .
C9 C 0.11065(12) 0.6480(5) 0.81740(17) 0.0228(9) Uani 1 1 d . . .
H9 H 0.1037 0.6424 0.7762 0.027 Uiso 1 1 calc R . .
C10 C 0.07808(12) 0.6935(5) 0.82011(18) 0.0212(9) Uani 1 1 d . . .
H10 H 0.0488 0.7115 0.7805 0.025 Uiso 1 1 calc R . .
C11 C 0.08764(12) 0.7127(5) 0.87930(17) 0.0204(9) Uani 1 1 d . . .
C12 C 0.05313(13) 0.7669(5) 0.88178(18) 0.0237(9) Uani 1 1 d . . .
C13 C 0.13056(12) 0.6785(5) 0.93823(17) 0.0186(9) Uani 1 1 d . . .
C14 C 0.16325(11) 0.6227(5) 0.93575(16) 0.0173(8) Uani 1 1 d . . .
C15 C 0.03329(12) 0.8803(6) 0.94570(18) 0.0251(10) Uani 1 1 d . . .
H15A H 0.0433 0.8632 0.9902 0.030 Uiso 1 1 calc R . .
H15B H 0.0058 0.8079 0.9147 0.030 Uiso 1 1 calc R . .
C16 C 0.02423(12) 1.0877(6) 0.92769(18) 0.0257(10) Uani 1 1 d . . .
H16A H 0.0133 1.1042 0.8826 0.031 Uiso 1 1 calc R . .
H16B H 0.0519 1.1596 0.9578 0.031 Uiso 1 1 calc R . .
C17 C -0.00938(12) 1.1676(6) 0.93149(18) 0.0250(9) Uani 1 1 d . . .
H17A H -0.0347 1.0804 0.9087 0.030 Uiso 1 1 calc R . .
H17B H 0.0040 1.1739 0.9780 0.030 Uiso 1 1 calc R . .
C18 C -0.02562(13) 1.3620(6) 0.90140(18) 0.0264(10) Uani 1 1 d . . .
H18A H -0.0408 1.3540 0.8541 0.032 Uiso 1 1 calc R . .
H18B H -0.0001 1.4471 0.9221 0.032 Uiso 1 1 calc R . .
C19 C -0.05695(13) 1.4476(6) 0.90933(19) 0.0291(10) Uani 1 1 d . . .
H19A H -0.0772 1.3479 0.9013 0.035 Uiso 1 1 calc R . .
H19B H -0.0397 1.4910 0.9552 0.035 Uiso 1 1 calc R . .
C20 C -0.08373(13) 1.6123(6) 0.86360(19) 0.0288(10) Uani 1 1 d . . .
H20A H -0.1050 1.5641 0.8181 0.035 Uiso 1 1 calc R . .
H20B H -0.0639 1.7011 0.8655 0.035 Uiso 1 1 calc R . .
C21 C -0.10857(13) 1.7198(6) 0.87946(19) 0.0315(10) Uani 1 1 d . . .
H21A H -0.1258 1.6290 0.8828 0.038 Uiso 1 1 calc R . .
H21B H -0.0873 1.7820 0.9226 0.038 Uiso 1 1 calc R . .
C22 C -0.13902(14) 1.8668(6) 0.8289(2) 0.0383(11) Uani 1 1 d . . .
H22A H -0.1222 1.9577 0.8254 0.057 Uiso 1 1 calc R . .
H22B H -0.1537 1.9330 0.8419 0.057 Uiso 1 1 calc R . .
H22C H -0.1610 1.8056 0.7863 0.057 Uiso 1 1 calc R . .
C23 C 0.29638(12) 0.4160(5) 1.01095(17) 0.0204(9) Uani 1 1 d . . .
C24 C 0.26485(12) 0.4298(5) 0.94177(17) 0.0182(9) Uani 1 1 d . . .
C25 C 0.27521(12) 0.3800(5) 0.90256(17) 0.0211(9) Uani 1 1 d . . .
C26 C 0.24523(12) 0.3833(6) 0.83050(18) 0.0233(9) Uani 1 1 d . . .
C27 C 0.18636(14) 0.3280(6) 0.71226(19) 0.0317(11) Uani 1 1 d . . .
H27 H 0.1614 0.2894 0.6694 0.038 Uiso 1 1 calc R . .
C28 C 0.21516(14) 0.4615(6) 0.72501(19) 0.0321(11) Uani 1 1 d . . .
H28 H 0.2123 0.5263 0.6915 0.038 Uiso 1 1 calc R . .
C29 C 0.24993(12) 0.4964(6) 0.79279(17) 0.0204(9) Uani 1 1 d . . .
H29 H 0.2730 0.5840 0.8100 0.024 Uiso 1 1 calc R . .
C30 C 0.31859(12) 0.3232(5) 0.93692(18) 0.0238(9) Uani 1 1 d . . .
H30 H 0.3273 0.2902 0.9126 0.029 Uiso 1 1 calc R . .
C31 C 0.34952(12) 0.3128(5) 1.00479(18) 0.0226(9) Uani 1 1 d . . .
H31 H 0.3785 0.2744 1.0249 0.027 Uiso 1 1 calc R . .
C32 C 0.33959(12) 0.3565(5) 1.04447(17) 0.0207(9) Uani 1 1 d . A .
C33 C 0.37243(12) 0.3480(5) 1.11613(18) 0.0225(9) Uani 1 1 d . . .
C34 C 0.36290(8) 0.3842(4) 1.16356(11) 0.0334(3) Uani 0.753(2) 1 d P A 1
H34 H 0.3363 0.4130 1.1543 0.040 Uiso 0.753(2) 1 calc PR A 1
C34A C 0.42582(4) 0.29563(19) 1.15473(6) 0.0334(3) Uani 0.247(2) 1 d P A 2
H34A H 0.4409 0.2663 1.1394 0.040 Uiso 0.247(2) 1 calc PR A 2
C35 C 0.40895(14) 0.3596(6) 1.2285(2) 0.0353(11) Uani 1 1 d . . .
H35 H 0.4149 0.3752 1.2688 0.042 Uiso 1 1 calc R A 1
C36 C 0.44127(14) 0.3151(6) 1.2279(2) 0.0382(11) Uani 1 1 d . A .
H36 H 0.4707 0.2964 1.2669 0.046 Uiso 1 1 calc R B 1

loop_
_atom_site_aniso_label
_atom_site_aniso_U_11
_atom_site_aniso_U_22
_atom_site_aniso_U_33
_atom_site_aniso_U_23
_atom_site_aniso_U_13
_atom_site_aniso_U_12
S1 0.0310(6) 0.0412(7) 0.0262(6) -0.0027(5) 0.0179(5) -0.0041(5)
S2 0.0281(7) 0.0396(7) 0.0227(6) 0.0028(5) 0.0122(6) 0.0020(6)
S2A 0.0281(7) 0.0396(7) 0.0227(6) 0.0028(5) 0.0122(6) 0.0020(6)
O1 0.0251(15) 0.0408(18) 0.0186(15) 0.0002(13) 0.0148(13) 0.0048(14)
O2 0.0177(16) 0.048(2) 0.0210(16) -0.0042(14) 0.0085(14) 0.0035(14)
O3 0.0318(16) 0.0464(19) 0.0189(15) 0.0102(14) 0.0185(14) 0.0134(15)
N1 0.0180(17) 0.0272(19) 0.0205(18) 0.0004(15) 0.0136(16) 0.0035(15)
N2 0.0154(17) 0.0238(18) 0.0131(17) -0.0013(14) 0.0081(14) -0.0010(15)
N3 0.0193(18) 0.0214(19) 0.0148(17) 0.0016(14) 0.0096(16) 0.0014(15)
C1 0.026(2) 0.018(2) 0.021(2) 0.0027(18) 0.016(2) 0.0003(19)
C2 0.021(2) 0.015(2) 0.017(2) 0.0000(17) 0.0127(18) 0.0000(17)
C3 0.023(2) 0.020(2) 0.015(2) -0.0003(17) 0.0119(19) -0.0017(18)
C4 0.016(2) 0.021(2) 0.016(2) 0.0018(17) 0.0084(18) -0.0003(17)
C5 0.018(2) 0.019(2) 0.019(2) 0.0025(17) 0.0123(19) 0.0014(18)
C6 0.019(2) 0.019(2) 0.015(2) 0.0008(17) 0.0102(19) -0.0010(18)
C7 0.025(2) 0.023(2) 0.019(2) 0.0000(18) 0.013(2) 0.0026(19)
C8 0.021(2) 0.020(2) 0.019(2) -0.0007(17) 0.0121(19) -0.0012(18)
C9 0.025(2) 0.027(2) 0.013(2) 0.0017(18) 0.0111(19) 0.0019(19)
C10 0.015(2) 0.021(2) 0.018(2) 0.0011(17) 0.0064(17) 0.0032(18)
C11 0.020(2) 0.021(2) 0.020(2) -0.0005(18) 0.0127(19) 0.0017(18)
C12 0.024(2) 0.022(2) 0.022(2) 0.0001(18) 0.013(2) 0.0034(19)
C13 0.019(2) 0.016(2) 0.020(2) 0.0010(17) 0.0117(18) -0.0011(17)
C14 0.017(2) 0.016(2) 0.016(2) -0.0025(17) 0.0095(18) -0.0024(17)
C15 0.022(2) 0.031(2) 0.020(2) 0.0014(19) 0.0131(19) 0.002(2)
C16 0.022(2) 0.035(3) 0.020(2) 0.0023(19) 0.0140(19) 0.001(2)
C17 0.022(2) 0.030(2) 0.024(2) 0.0004(19) 0.0149(19) 0.0010(19)
C18 0.027(2) 0.028(2) 0.022(2) -0.0045(19) 0.0147(19) -0.001(2)
C19 0.024(2) 0.039(3) 0.023(2) 0.004(2) 0.0139(19) 0.006(2)
C20 0.028(2) 0.030(2) 0.031(2) 0.000(2) 0.020(2) 0.001(2)
C21 0.028(2) 0.037(3) 0.024(2) -0.001(2) 0.015(2) 0.002(2)
C22 0.032(3) 0.043(3) 0.037(3) -0.002(2) 0.021(2) 0.007(2)
C23 0.025(2) 0.018(2) 0.019(2) -0.0022(17) 0.0145(19) -0.0027(18)
C24 0.017(2) 0.018(2) 0.018(2) 0.0035(17) 0.0111(18) 0.0015(17)
C25 0.027(2) 0.016(2) 0.023(2) 0.0002(17) 0.017(2) -0.0018(18)
C26 0.022(2) 0.025(2) 0.024(2) -0.0023(19) 0.0158(19) 0.0038(19)
C27 0.033(2) 0.038(3) 0.018(2) -0.003(2) 0.014(2) 0.003(2)
C28 0.046(3) 0.033(3) 0.030(3) 0.001(2) 0.030(2) -0.001(2)
C29 0.018(2) 0.030(2) 0.012(2) 0.0001(17) 0.0094(18) 0.0038(18)
C30 0.029(2) 0.022(2) 0.027(2) 0.0000(18) 0.021(2) 0.0011(19)
C31 0.020(2) 0.024(2) 0.022(2) 0.0000(18) 0.0130(19) -0.0002(19)
C32 0.020(2) 0.018(2) 0.020(2) 0.0010(17) 0.0112(19) -0.0019(18)
C33 0.023(2) 0.019(2) 0.026(2) 0.0027(18) 0.0158(19) 0.0002(18)
C34 0.0281(7) 0.0396(7) 0.0227(6) 0.0028(5) 0.0122(6) 0.0020(6)
C34A 0.0281(7) 0.0396(7) 0.0227(6) 0.0028(5) 0.0122(6) 0.0020(6)
C35 0.040(3) 0.038(3) 0.022(2) 0.003(2) 0.017(2) 0.006(2)
C36 0.027(2) 0.042(3) 0.034(3) 0.003(2) 0.014(2) 0.006(2)

loop_
_atom_type_symbol
_atom_type_description
_atom_type_scat_dispersion_real
_atom_type_scat_dispersion_imag
_atom_type_scat_source
C C 0.0181 0.0091 'International Tables Vol C Tables 4.2.6.8 and 6.1.1.4'
H H 0.0000 0.0000 'International Tables Vol C Tables 4.2.6.8 and 6.1.1.4'
N N 0.0311 0.0180 'International Tables Vol C Tables 4.2.6.8 and 6.1.1.4'
O O 0.0492 0.0322 'International Tables Vol C Tables 4.2.6.8 and 6.1.1.4'
S S 0.3331 0.5567 'International Tables Vol C Tables 4.2.6.8 and 6.1.1.4'

loop_
_geom_angle_atom_site_label_1
_geom_angle_atom_site_label_2
_geom_angle_atom_site_label_3
_geom_angle
C27 S1 C26 91.9(2)
C36 S2 C33 93.2(2)
C35 S2A C33 98.9(3)
C1 N1 C12 125.0(3)
C1 N1 C15 118.6(3)
C12 N1 C15 116.4(3)
C6 N2 C24 106.2(3)
C6 N2 C7 122.3(3)
C24 N2 C7 130.6(3)
C6 N3 C23 105.3(3)
O1 C1 N1 120.2(3)
O1 C1 C2 122.8(3)
N1 C1 C2 117.0(3)
C3 C2 C13 120.3(3)
C3 C2 C1 119.9(3)
C13 C2 C1 119.8(3)
C2 C3 C4 120.9(3)
C2 C3 H3 119.6
C4 C3 H3 119.6
C5 C4 C3 120.0(3)
C5 C4 H4 120.0
C3 C4 H4 120.0
C4 C5 C14 120.3(3)
C4 C5 C6 121.9(3)
C14 C5 C6 117.8(3)
N3 C6 N2 113.4(3)
N3 C6 C5 125.9(3)
N2 C6 C5 120.6(3)
O3 C7 N2 121.6(3)
O3 C7 C8 123.5(3)
N2 C7 C8 114.8(3)
C9 C8 C14 119.7(3)
C9 C8 C7 119.5(3)
C14 C8 C7 120.6(3)
C8 C9 C10 120.4(3)
C8 C9 H9 119.8
C10 C9 H9 119.8
C11 C10 C9 121.1(3)
C11 C10 H10 119.5
C9 C10 H10 119.5
C10 C11 C13 119.8(3)
C10 C11 C12 120.7(3)
C13 C11 C12 119.4(3)
O2 C12 N1 120.2(3)
O2 C12 C11 123.1(3)
N1 C12 C11 116.7(3)
C11 C13 C2 121.5(3)
C11 C13 C14 119.4(3)
C2 C13 C14 119.1(3)
C5 C14 C13 119.3(3)
C5 C14 C8 121.2(3)
C13 C14 C8 119.5(3)
N1 C15 C16 112.1(3)
N1 C15 H15A 109.2
C16 C15 H15A 109.2
N1 C15 H15B 109.2
C16 C15 H15B 109.2
H15A C15 H15B 107.9
C15 C16 C17 112.1(3)
C15 C16 H16A 109.2
C17 C16 H16A 109.2
C15 C16 H16B 109.2
C17 C16 H16B 109.2
H16A C16 H16B 107.9
C18 C17 C16 113.2(3)
C18 C17 H17A 108.9
C16 C17 H17A 108.9
C18 C17 H17B 108.9
C16 C17 H17B 108.9
H17A C17 H17B 107.7
C17 C18 C19 113.2(3)
C17 C18 H18A 108.9
C19 C18 H18A 108.9
C17 C18 H18B 108.9
C19 C18 H18B 108.9
H18A C18 H18B 107.8
C20 C19 C18 113.9(3)
C20 C19 H19A 108.8
C18 C19 H19A 108.8
C20 C19 H19B 108.8
C18 C19 H19B 108.8
H19A C19 H19B 107.7
C19 C20 C21 114.0(3)
C19 C20 H20A 108.8
C21 C20 H20A 108.8
C19 C20 H20B 108.8
C21 C20 H20B 108.8
H20A C20 H20B 107.6
C22 C21 C20 112.9(3)
C22 C21 H21A 109.0
C20 C21 H21A 109.0
C22 C21 H21B 109.0
C20 C21 H21B 109.0
H21A C21 H21B 107.8
C21 C22 H22A 109.5
C21 C22 H22B 109.5
H22A C22 H22B 109.5
C21 C22 H22C 109.5
H22A C22 H22C 109.5
H22B C22 H22C 109.5
N3 C23 C32 126.5(3)
N3 C23 C24 110.8(3)
C32 C23 C24 122.7(3)
N2 C24 C25 134.6(3)
N2 C24 C23 104.2(3)
C25 C24 C23 121.1(3)
C30 C25 C24 115.3(3)
C30 C25 C26 118.3(3)
C24 C25 C26 126.4(3)
C29 C26 C25 125.6(3)
C29 C26 S1 111.9(3)
C25 C26 S1 122.5(3)
C28 C27 S1 111.7(3)
C28 C27 H27 124.1
S1 C27 H27 124.1
C27 C28 C29 114.3(4)
C27 C28 H28 122.8
C29 C28 H28 122.8
C26 C29 C28 110.2(3)
C26 C29 H29 124.9
C28 C29 H29 124.9
C31 C30 C25 123.3(3)
C31 C30 H30 118.4
C25 C30 H30 118.4
C30 C31 C32 122.3(4)
C30 C31 H31 118.8
C32 C31 H31 118.8
C31 C32 C23 115.2(3)
C31 C32 C33 122.3(3)
C23 C32 C33 122.4(3)
C32 C33 S2A 124.9(3)
C32 C33 S2 120.6(3)
S2A C33 S2 114.6(2)
C36 C35 S2A 118.5(4)
C36 C35 H35 120.7
S2A C35 H35 120.7
C35 C36 S2 114.7(3)
C35 C36 H36 122.6
S2 C36 H36 122.6

loop_
_geom_bond_atom_site_label_1
_geom_bond_atom_site_label_2
_geom_bond_distance
S1 C27 1.708(4)
S1 C26 1.718(4)
S2 C36 1.638(4)
S2 C33 1.709(4)
S2A C35 1.516(5)
S2A C33 1.572(4)
O1 C1 1.220(4)
O2 C12 1.207(4)
O3 C7 1.202(4)
N1 C1 1.396(5)
N1 C12 1.406(5)
N1 C15 1.477(4)
N2 C6 1.402(4)
N2 C24 1.404(5)
N2 C7 1.423(5)
N3 C6 1.299(4)
N3 C23 1.399(5)
C1 C2 1.475(5)
C2 C3 1.382(5)
C2 C13 1.411(5)
C3 C4 1.392(5)
C3 H3 0.9500
C4 C5 1.388(5)
C4 H4 0.9500
C5 C14 1.414(5)
C5 C6 1.455(5)
C7 C8 1.486(5)
C8 C9 1.381(5)
C8 C14 1.419(5)
C9 C10 1.395(5)
C9 H9 0.9500
C10 C11 1.378(5)
C10 H10 0.9500
C11 C13 1.410(5)
C11 C12 1.482(5)
C13 C14 1.414(5)
C15 C16 1.514(6)
C15 H15A 0.9900
C15 H15B 0.9900
C16 C17 1.528(5)
C16 H16A 0.9900
C16 H16B 0.9900
C17 C18 1.513(6)
C17 H17A 0.9900
C17 H17B 0.9900
C18 C19 1.532(5)
C18 H18A 0.9900
C18 H18B 0.9900
C19 C20 1.519(5)
C19 H19A 0.9900
C19 H19B 0.9900
C20 C21 1.520(5)
C20 H20A 0.9900
C20 H20B 0.9900
C21 C22 1.505(6)
C21 H21A 0.9900
C21 H21B 0.9900
C22 H22A 0.9800
C22 H22B 0.9800
C22 H22C 0.9800
C23 C32 1.404(5)
C23 C24 1.416(5)
C24 C25 1.406(5)
C25 C30 1.400(5)
C25 C26 1.471(5)
C26 C29 1.397(5)
C27 C28 1.355(6)
C27 H27 0.9500
C28 C29 1.421(5)
C28 H28 0.9500
C29 H29 0.9500
C30 C31 1.388(5)
C30 H30 0.9500
C31 C32 1.394(5)
C31 H31 0.9500
C32 C33 1.465(5)
C35 C36 1.347(6)
C35 H35 0.9500
C36 H36 0.9500

loop_
_geom_torsion_atom_site_label_1
_geom_torsion_atom_site_label_2
_geom_torsion_atom_site_label_3
_geom_torsion_atom_site_label_4
_geom_torsion
C12 N1 C1 O1 -180.0(3)
C15 N1 C1 O1 0.5(5)
C12 N1 C1 C2 0.2(5)
C15 N1 C1 C2 -179.4(3)
O1 C1 C2 C3 1.8(6)
N1 C1 C2 C3 -178.3(3)
O1 C1 C2 C13 -174.9(4)
N1 C1 C2 C13 4.9(5)
C13 C2 C3 C4 -0.7(6)
C1 C2 C3 C4 -177.4(3)
C2 C3 C4 C5 1.3(6)
C3 C4 C5 C14 0.7(6)
C3 C4 C5 C6 -179.0(3)
C23 N3 C6 N2 -0.6(4)
C23 N3 C6 C5 -179.1(4)
C24 N2 C6 N3 1.5(4)
C7 N2 C6 N3 -168.7(3)
C24 N2 C6 C5 -179.9(3)
C7 N2 C6 C5 9.9(5)
C4 C5 C6 N3 0.8(6)
C14 C5 C6 N3 -178.9(4)
C4 C5 C6 N2 -177.6(3)
C14 C5 C6 N2 2.7(5)
C6 N2 C7 O3 159.0(4)
C24 N2 C7 O3 -8.6(6)
C6 N2 C7 C8 -18.8(5)
C24 N2 C7 C8 173.6(3)
O3 C7 C8 C9 14.7(6)
N2 C7 C8 C9 -167.5(3)
O3 C7 C8 C14 -161.4(4)
N2 C7 C8 C14 16.4(5)
C14 C8 C9 C10 -1.0(6)
C7 C8 C9 C10 -177.1(3)
C8 C9 C10 C11 3.5(6)
C9 C10 C11 C13 -2.6(6)
C9 C10 C11 C12 178.1(4)
C1 N1 C12 O2 175.0(4)
C15 N1 C12 O2 -5.5(5)
C1 N1 C12 C11 -6.5(5)
C15 N1 C12 C11 173.1(3)
C10 C11 C12 O2 5.8(6)
C13 C11 C12 O2 -173.5(4)
C10 C11 C12 N1 -172.7(3)
C13 C11 C12 N1 8.0(5)
C10 C11 C13 C2 177.4(3)
C12 C11 C13 C2 -3.3(6)
C10 C11 C13 C14 -0.7(6)
C12 C11 C13 C14 178.6(3)
C3 C2 C13 C11 -180.0(4)
C1 C2 C13 C11 -3.2(5)
C3 C2 C13 C14 -1.9(5)
C1 C2 C13 C14 174.8(3)
C4 C5 C14 C13 -3.3(5)
C6 C5 C14 C13 176.4(3)
C4 C5 C14 C8 175.5(3)
C6 C5 C14 C8 -4.8(5)
C11 C13 C14 C5 -178.1(3)
C2 C13 C14 C5 3.9(5)
C11 C13 C14 C8 3.1(5)
C2 C13 C14 C8 -175.0(3)
C9 C8 C14 C5 178.9(4)
C7 C8 C14 C5 -5.0(6)
C9 C8 C14 C13 -2.3(6)
C7 C8 C14 C13 173.8(3)
C1 N1 C15 C16 102.7(4)
C12 N1 C15 C16 -76.9(4)
N1 C15 C16 C17 -178.1(3)
C15 C16 C17 C18 -168.8(3)
C16 C17 C18 C19 -176.1(3)
C17 C18 C19 C20 -163.0(3)
C18 C19 C20 C21 -169.5(3)
C19 C20 C21 C22 -173.0(4)
C6 N3 C23 C32 179.3(4)
C6 N3 C23 C24 -0.5(4)
C6 N2 C24 C25 178.5(4)
C7 N2 C24 C25 -12.4(7)
C6 N2 C24 C23 -1.7(4)
C7 N2 C24 C23 167.4(4)
N3 C23 C24 N2 1.4(4)
C32 C23 C24 N2 -178.4(3)
N3 C23 C24 C25 -178.8(3)
C32 C23 C24 C25 1.4(6)
N2 C24 C25 C30 177.7(4)
C23 C24 C25 C30 -2.0(5)
N2 C24 C25 C26 -2.0(7)
C23 C24 C25 C26 178.3(4)
C30 C25 C26 C29 -62.5(5)
C24 C25 C26 C29 117.2(4)
C30 C25 C26 S1 115.2(4)
C24 C25 C26 S1 -65.1(5)
C27 S1 C26 C29 -1.5(3)
C27 S1 C26 C25 -179.5(3)
C26 S1 C27 C28 0.9(3)
S1 C27 C28 C29 -0.1(5)
C25 C26 C29 C28 179.6(4)
S1 C26 C29 C28 1.6(4)
C27 C28 C29 C26 -1.0(5)
C24 C25 C30 C31 1.0(5)
C26 C25 C30 C31 -179.2(4)
C25 C30 C31 C32 0.7(6)
C30 C31 C32 C23 -1.4(5)
C30 C31 C32 C33 -179.1(3)
N3 C23 C32 C31 -179.4(3)
C24 C23 C32 C31 0.4(5)
N3 C23 C32 C33 -1.8(6)
C24 C23 C32 C33 178.1(3)
C31 C32 C33 S2A -176.4(3)
C23 C32 C33 S2A 6.1(6)
C31 C32 C33 S2 3.6(5)
C23 C32 C33 S2 -173.9(3)
C35 S2A C33 C32 -178.7(3)
C35 S2A C33 S2 1.3(3)
C36 S2 C33 C32 179.1(3)
C36 S2 C33 S2A -0.9(3)
C33 S2A C35 C36 -1.2(5)
S2A C35 C36 S2 0.7(5)
C33 S2 C36 C35 0.2(4)
